data_7215521
loop_
_publ_author_name
'Chen, Zilu'
'Su, Yan'
'Xiong, Wei'
'Wang, Lixia'
'Liang, Fupei'
'Shao, Min'

_publ_section_title
;
 Controlling the dimensionalities and structures of homochiral Zn(ii) and
 Cd(ii) compounds of N-(p-tosyl)-S-carboxymethyl-l-cysteine via tuning the
 connecting modes of metal ions and chiral linkers by different kinds of
 ancillary ligands
;
_journal_coden_ASTM CRECF4
_journal_issue 2
_journal_name_full CrystEngComm
_journal_page_first 318
_journal_page_last 328
_journal_paper_doi 10.1039/b812807c
_journal_volume 11
_journal_year 2009
_chemical_absolute_configuration rmad
_chemical_formula_moiety 'C22 H23 Cd N3 O7 S2'
_chemical_formula_sum 'C22 H23 Cd N3 O7 S2'
_chemical_formula_weight 617.95
_space_group_IT_number 4
_symmetry_cell_setting monoclinic
_symmetry_space_group_name_Hall 'P 2yb'
_symmetry_space_group_name_H-M 'P 1 21 1'
_atom_sites_solution_hydrogens geom
_atom_sites_solution_primary direct
_atom_sites_solution_secondary difmap
_audit_creation_method SHELXL-97
_cell_angle_alpha 90.00
_cell_angle_beta 115.3960(10)
_cell_angle_gamma 90.00
_cell_formula_units_Z 2
_cell_length_a 10.7419(8)
_cell_length_b 11.0361(8)
_cell_length_c 11.7804(9)
_cell_measurement_reflns_used 4078
_cell_measurement_temperature 273(2)
_cell_measurement_theta_max 27.09
_cell_measurement_theta_min 2.66
_cell_volume 1261.60(16)
_computing_cell_refinement 'Bruker SMART'
_computing_data_collection 'Bruker SMART'
_computing_data_reduction 'Bruker SAINT'
_computing_molecular_graphics 'Bruker SHELXTL'
_computing_publication_material 'Bruker SHELXTL'
_computing_structure_refinement 'SHELXL-97 (Sheldrick, 1997)'
_computing_structure_solution 'SHELXS-97 (Sheldrick, 1997)'
_diffrn_ambient_temperature 273(2)
_diffrn_measured_fraction_theta_full 0.997
_diffrn_measured_fraction_theta_max 0.997
_diffrn_measurement_device_type 'CCD area detector'
_diffrn_measurement_method 'phi and omega scans'
_diffrn_radiation_monochromator graphite
_diffrn_radiation_source 'fine-focus sealed tube'
_diffrn_radiation_type MoK\a
_diffrn_radiation_wavelength 0.71073
_diffrn_reflns_av_R_equivalents 0.0195
_diffrn_reflns_av_sigmaI/netI 0.0304
_diffrn_reflns_limit_h_max 12
_diffrn_reflns_limit_h_min -12
_diffrn_reflns_limit_k_max 13
_diffrn_reflns_limit_k_min -8
_diffrn_reflns_limit_l_max 13
_diffrn_reflns_limit_l_min -14
_diffrn_reflns_number 6572
_diffrn_reflns_theta_full 25.05
_diffrn_reflns_theta_max 25.05
_diffrn_reflns_theta_min 2.15
_exptl_absorpt_coefficient_mu 1.078
_exptl_absorpt_correction_T_max 0.8999
_exptl_absorpt_correction_T_min 0.8133
_exptl_absorpt_correction_type multi-scan
_exptl_absorpt_process_details 'SADABS (Bruker, 1998)'
_exptl_crystal_colour colourless
_exptl_crystal_density_diffrn 1.627
_exptl_crystal_density_method 'not measured'
_exptl_crystal_description block
_exptl_crystal_F_000 624
_exptl_crystal_size_max 0.20
_exptl_crystal_size_mid 0.20
_exptl_crystal_size_min 0.10
_refine_diff_density_max 0.415
_refine_diff_density_min -0.404
_refine_diff_density_rms 0.049
_refine_ls_abs_structure_details 'Flack H D (1983), Acta Cryst. A39, 876-881'
_refine_ls_abs_structure_Flack 0.03(2)
_refine_ls_extinction_method none
_refine_ls_goodness_of_fit_ref 1.039
_refine_ls_hydrogen_treatment constr
_refine_ls_matrix_type full
_refine_ls_number_parameters 354
_refine_ls_number_reflns 3292
_refine_ls_number_restraints 1
_refine_ls_restrained_S_all 1.039
_refine_ls_R_factor_all 0.0252
_refine_ls_R_factor_gt 0.0230
_refine_ls_shift/su_max 0.000
_refine_ls_shift/su_mean 0.000
_refine_ls_structure_factor_coef Fsqd
_refine_ls_weighting_details 'calc w=1/[\s^2^(Fo^2^)+(0.0278P)^2^+0.0000P] where P=(Fo^2^+2Fc^2^)/3'
_refine_ls_weighting_scheme calc
_refine_ls_wR_factor_gt 0.0513
_refine_ls_wR_factor_ref 0.0522
_reflns_number_gt 3120
_reflns_number_total 3292
_reflns_threshold_expression >2sigma(I)
_cod_duplicate_entry 7200307
_cod_data_source_file b812807c.txt
_cod_data_source_block 080305b
_cod_depositor_comments
;
The following automatic conversions were performed:

'_symmetry_cell_setting' value 'Monoclinic' changed to 'monoclinic'
according to
/usr/data/users/saulius/automatic-downloads/retrospective/RSC/lib/dictionaries/cif_core.dic
dictionary named 'cif_core.dic' version 2.4.2 from 2011-04-26.

Automatic conversion script
Id: cif_fix_values 2281 2013-09-26 08:29:07Z andrius 

 Updated bibliographic information.

 Antanas Vaitkus,
 2019-09-18

 Marked entry as a duplicate of entry 7200307.

 Antanas Vaitkus,
 2019-09-18
;
_cod_original_cell_volume 1261.59(16)
_cod_original_sg_symbol_H-M P2(1)
_cod_database_code 7215521

loop_
_symmetry_equiv_pos_as_xyz
'x, y, z'
'-x, y+1/2, -z'

loop_
_atom_site_label
_atom_site_type_symbol
_atom_site_fract_x
_atom_site_fract_y
_atom_site_fract_z
_atom_site_U_iso_or_equiv
_atom_site_adp_type
_atom_site_occupancy
_atom_site_symmetry_multiplicity
_atom_site_calc_flag
_atom_site_refinement_flags
_atom_site_disorder_assembly
_atom_site_disorder_group
Cd1 Cd 0.99227(2) 0.75941(3) 0.437856(18) 0.03461(8) Uani 1 1 d . . .
S1 S 0.47079(10) 0.44382(11) 0.16044(10) 0.0512(3) Uani 1 1 d . A .
S2 S 0.42914(13) 0.55539(17) 0.46274(15) 0.0848(5) Uani 1 1 d . . .
C1 C 0.9107(4) 0.8305(4) 0.1503(4) 0.0494(11) Uani 1 1 d . . .
H1 H 0.8539 0.8827 0.1687 0.059 Uiso 1 1 calc R . .
C2 C 0.9098(4) 0.8380(4) 0.0328(3) 0.0463(11) Uani 1 1 d . . .
H2 H 0.8546 0.8949 -0.0251 0.056 Uiso 1 1 calc R . .
C3 C 0.9919(3) 0.7601(7) 0.0019(3) 0.0390(7) Uani 1 1 d . . .
C4 C 1.0736(5) 0.6818(5) 0.0936(4) 0.0630(14) Uani 1 1 d . . .
H4 H 1.1325 0.6295 0.0782 0.076 Uiso 1 1 calc R . .
C5 C 1.0691(5) 0.6802(5) 0.2094(4) 0.0619(13) Uani 1 1 d . . .
H5 H 1.1253 0.6257 0.2700 0.074 Uiso 1 1 calc R . .
C8 C 0.9957(3) 0.7656(8) -0.1226(3) 0.0429(9) Uani 1 1 d . . .
C6 C 0.8964(4) 0.8214(4) -0.3408(3) 0.0479(10) Uani 1 1 d . . .
H6 H 0.8241 0.8565 -0.4092 0.058 Uiso 1 1 calc R . .
C7 C 0.8892(4) 0.8201(4) -0.2258(3) 0.0474(10) Uani 1 1 d . . .
H7 H 0.8146 0.8549 -0.2176 0.057 Uiso 1 1 calc R . .
C9 C 1.1048(4) 0.7209(4) -0.1420(3) 0.0556(14) Uani 1 1 d . . .
H9 H 1.1801 0.6873 -0.0752 0.067 Uiso 1 1 calc R . .
C10 C 1.1037(4) 0.7253(4) -0.2585(3) 0.0553(15) Uani 1 1 d . . .
H10 H 1.1778 0.6920 -0.2688 0.066 Uiso 1 1 calc R . .
N2 N 1.0011(3) 0.7752(7) -0.3582(3) 0.0445(12) Uani 1 1 d . . .
C11 C 0.5539(4) 0.4520(5) 0.0604(4) 0.0505(10) Uani 1 1 d . . .
C121 C 0.6840(10) 0.5043(10) 0.0939(8) 0.060(3) Uani 0.582(11) 1 d P A 1
H121 H 0.7338 0.5327 0.1754 0.073 Uiso 0.582(11) 1 calc PR A 1
C131 C 0.7384(10) 0.5142(11) 0.0088(9) 0.065(3) Uani 0.582(11) 1 d P A 1
H131 H 0.8239 0.5512 0.0332 0.078 Uiso 0.582(11) 1 calc PR A 1
C122 C 0.591(2) 0.5522(14) 0.0393(15) 0.083(5) Uani 0.418(11) 1 d P A 2
H122 H 0.5773 0.6212 0.0779 0.100 Uiso 0.418(11) 1 calc PR A 2
C132 C 0.655(2) 0.5616(16) -0.046(2) 0.102(7) Uani 0.418(11) 1 d P A 2
H132 H 0.6866 0.6375 -0.0558 0.123 Uiso 0.418(11) 1 calc PR A 2
C14 C 0.6724(6) 0.4722(6) -0.1089(5) 0.0608(14) Uani 1 1 d . . .
C151 C 0.5467(10) 0.4230(11) -0.1455(8) 0.069(3) Uani 0.582(11) 1 d P A 1
H151 H 0.4996 0.3948 -0.2274 0.082 Uiso 0.582(11) 1 calc PR A 1
C161 C 0.4858(10) 0.4136(13) -0.0629(9) 0.078(4) Uani 0.582(11) 1 d P A 1
H161 H 0.3978 0.3810 -0.0910 0.093 Uiso 0.582(11) 1 calc PR A 1
C152 C 0.6261(15) 0.3528(17) -0.0786(14) 0.086(5) Uani 0.418(11) 1 d P A 2
H152 H 0.6384 0.2826 -0.1163 0.103 Uiso 0.418(11) 1 calc PR A 2
C162 C 0.5649(16) 0.3445(14) 0.0050(16) 0.077(5) Uani 0.418(11) 1 d P A 2
H162 H 0.5337 0.2713 0.0221 0.092 Uiso 0.418(11) 1 calc PR A 2
C17 C 0.7345(5) 0.4835(7) -0.2015(5) 0.093(2) Uani 1 1 d . A .
H17A H 0.7182 0.5636 -0.2366 0.139 Uiso 1 1 calc R . .
H17B H 0.6928 0.4252 -0.2675 0.139 Uiso 1 1 calc R . .
H17C H 0.8319 0.4690 -0.1592 0.139 Uiso 1 1 calc R . .
C18 C 0.5941(4) 0.6098(4) 0.3427(4) 0.0493(11) Uani 1 1 d . A .
H18 H 0.5199 0.6592 0.2815 0.059 Uiso 1 1 calc R . .
C19 C 0.7324(4) 0.6652(4) 0.3633(3) 0.0424(10) Uani 1 1 d . . .
C20 C 0.5863(5) 0.6163(6) 0.4682(5) 0.0823(19) Uani 1 1 d . . .
H20A H 0.5947 0.7002 0.4949 0.099 Uiso 1 1 calc R . .
H20B H 0.6634 0.5721 0.5304 0.099 Uiso 1 1 calc R . .
C21 C 0.4127(5) 0.6467(8) 0.5788(6) 0.114(3) Uani 1 1 d . . .
H21A H 0.4392 0.6001 0.6554 0.137 Uiso 1 1 calc R . .
H21B H 0.4747 0.7154 0.5971 0.137 Uiso 1 1 calc R . .
C22 C 0.2679(5) 0.6919(6) 0.5372(5) 0.0489(13) Uani 1 1 d . . .
N1 N 0.9878(3) 0.7531(7) 0.2380(2) 0.0425(8) Uani 1 1 d . . .
N3 N 0.5770(3) 0.4860(4) 0.2984(3) 0.0496(9) Uani 1 1 d . . .
H3 H 0.6272 0.4313 0.3495 0.060 Uiso 1 1 calc R A .
O1 O 0.8347(3) 0.5969(3) 0.3983(3) 0.0536(7) Uani 1 1 d . . .
O2 O 0.7390(3) 0.7753(4) 0.3527(3) 0.0564(8) Uani 1 1 d . . .
O3 O 0.2437(4) 0.8025(4) 0.5338(4) 0.0670(13) Uani 1 1 d . . .
O4 O 0.1741(3) 0.6151(3) 0.5031(2) 0.0485(7) Uani 1 1 d . . .
O5 O 0.4391(4) 0.3198(3) 0.1685(3) 0.0759(10) Uani 1 1 d . . .
O6 O 0.3597(3) 0.5285(4) 0.1142(4) 0.0664(12) Uani 1 1 d . . .
O1W O 0.9749(2) 0.9639(3) 0.4140(2) 0.0497(7) Uani 1 1 d . . .
H101 H 0.9010 0.9896 0.4161 0.075 Uiso 1 1 d R . .
H102 H 1.0443 0.9982 0.4716 0.075 Uiso 1 1 d R . .

loop_
_atom_site_aniso_label
_atom_site_aniso_U_11
_atom_site_aniso_U_22
_atom_site_aniso_U_33
_atom_site_aniso_U_23
_atom_site_aniso_U_13
_atom_site_aniso_U_12
Cd1 0.03992(13) 0.04188(14) 0.02540(11) 0.00040(19) 0.01722(9) 0.00134(19)
S1 0.0387(5) 0.0538(7) 0.0528(6) -0.0069(5) 0.0117(5) -0.0055(5)
S2 0.0580(7) 0.1091(12) 0.1113(12) -0.0564(10) 0.0591(8) -0.0303(8)
C1 0.046(2) 0.072(3) 0.034(2) 0.005(2) 0.0217(18) 0.022(2)
C2 0.047(2) 0.064(3) 0.0272(19) 0.0109(18) 0.0156(18) 0.023(2)
C3 0.0440(17) 0.0494(19) 0.0252(14) 0.000(4) 0.0164(13) 0.006(4)
C4 0.094(3) 0.066(3) 0.039(2) 0.011(2) 0.038(2) 0.041(3)
C5 0.089(3) 0.061(3) 0.040(2) 0.013(2) 0.032(2) 0.037(3)
C8 0.0518(19) 0.051(2) 0.0270(15) -0.002(4) 0.0185(14) 0.014(4)
C6 0.056(3) 0.058(3) 0.031(2) 0.0061(18) 0.0205(19) 0.014(2)
C7 0.051(2) 0.065(3) 0.032(2) 0.0029(18) 0.0234(18) 0.017(2)
C9 0.053(2) 0.086(4) 0.0291(18) 0.0071(19) 0.0185(17) 0.028(2)
C10 0.052(2) 0.086(5) 0.0302(19) 0.0050(19) 0.0201(18) 0.021(2)
N2 0.0538(17) 0.056(3) 0.0301(14) -0.001(2) 0.0238(13) 0.002(2)
C11 0.048(2) 0.046(3) 0.047(3) -0.002(2) 0.0112(19) 0.004(2)
C121 0.056(5) 0.083(8) 0.041(5) -0.023(5) 0.021(4) -0.022(5)
C131 0.058(6) 0.084(8) 0.057(6) -0.013(5) 0.029(5) -0.017(5)
C122 0.135(16) 0.059(9) 0.071(10) -0.003(7) 0.059(11) 0.024(10)
C132 0.141(17) 0.068(11) 0.134(16) 0.059(11) 0.093(14) 0.044(11)
C14 0.065(3) 0.059(4) 0.059(3) 0.005(3) 0.027(3) 0.015(3)
C151 0.057(6) 0.108(9) 0.033(4) -0.007(5) 0.012(4) -0.011(6)
C161 0.057(6) 0.110(11) 0.058(6) -0.025(6) 0.016(5) -0.024(6)
C152 0.086(11) 0.102(13) 0.064(10) -0.037(9) 0.027(9) -0.003(10)
C162 0.082(10) 0.059(9) 0.096(11) -0.014(8) 0.045(10) -0.020(8)
C17 0.086(4) 0.137(6) 0.061(3) 0.006(3) 0.036(3) 0.013(4)
C18 0.035(2) 0.062(3) 0.049(2) -0.011(2) 0.0155(18) -0.002(2)
C19 0.036(2) 0.056(3) 0.031(2) -0.002(2) 0.0117(17) 0.000(2)
C20 0.060(3) 0.128(5) 0.075(3) -0.046(3) 0.044(3) -0.042(3)
C21 0.038(3) 0.191(8) 0.106(5) -0.078(5) 0.024(3) 0.011(3)
C22 0.043(3) 0.071(4) 0.034(3) -0.009(3) 0.018(2) 0.004(3)
N1 0.0507(15) 0.050(2) 0.0301(13) 0.007(3) 0.0204(12) 0.006(3)
N3 0.0376(17) 0.056(2) 0.047(2) 0.0002(17) 0.0106(15) 0.0052(17)
O1 0.0349(14) 0.063(2) 0.0604(18) 0.0111(15) 0.0177(13) 0.0043(15)
O2 0.0463(14) 0.057(3) 0.0606(16) 0.002(2) 0.0175(12) -0.002(2)
O3 0.061(2) 0.066(3) 0.071(2) -0.0113(18) 0.0247(19) -0.0118(19)
O4 0.0430(15) 0.0554(19) 0.0484(16) 0.0026(14) 0.0208(13) -0.0036(15)
O5 0.080(2) 0.062(2) 0.082(2) -0.0102(17) 0.0313(19) -0.0238(18)
O6 0.0270(15) 0.094(3) 0.062(2) -0.009(2) 0.0030(16) 0.0086(18)
O1W 0.0500(15) 0.0439(17) 0.0523(16) -0.0108(13) 0.0193(13) -0.0030(13)

loop_
_atom_type_symbol
_atom_type_description
_atom_type_scat_dispersion_real
_atom_type_scat_dispersion_imag
_atom_type_scat_source
C C 0.0033 0.0016 'International Tables Vol C Tables 4.2.6.8 and 6.1.1.4'
H H 0.0000 0.0000 'International Tables Vol C Tables 4.2.6.8 and 6.1.1.4'
N N 0.0061 0.0033 'International Tables Vol C Tables 4.2.6.8 and 6.1.1.4'
O O 0.0106 0.0060 'International Tables Vol C Tables 4.2.6.8 and 6.1.1.4'
S S 0.1246 0.1234 'International Tables Vol C Tables 4.2.6.8 and 6.1.1.4'
Cd Cd -0.8075 1.2024 'International Tables Vol C Tables 4.2.6.8 and 6.1.1.4'

loop_
_geom_angle_atom_site_label_1
_geom_angle_atom_site_label_2
_geom_angle_atom_site_label_3
_geom_angle
_geom_angle_site_symmetry_1
_geom_angle_site_symmetry_3
O1W Cd1 N1 86.6(2) . .
O1W Cd1 N2 91.01(19) . 1_556
N1 Cd1 N2 177.3(3) . 1_556
O1W Cd1 O1 135.48(9) . .
N1 Cd1 O1 94.30(17) . .
N2 Cd1 O1 88.27(16) 1_556 .
O1W Cd1 O4 135.89(9) . 1_655
N1 Cd1 O4 87.99(15) . 1_655
N2 Cd1 O4 92.94(15) 1_556 1_655
O1 Cd1 O4 88.57(11) . 1_655
O1W Cd1 O2 82.03(12) . .
N1 Cd1 O2 92.85(10) . .
N2 Cd1 O2 87.99(10) 1_556 .
O1 Cd1 O2 53.46(12) . .
O4 Cd1 O2 141.99(13) 1_655 .
O1W Cd1 O3 83.22(12) . 1_655
N1 Cd1 O3 90.72(13) . 1_655
N2 Cd1 O3 87.81(13) 1_556 1_655
O1 Cd1 O3 141.15(12) . 1_655
O4 Cd1 O3 53.10(12) 1_655 1_655
O2 Cd1 O3 164.58(15) . 1_655
O1W Cd1 C19 108.54(12) . .
N1 Cd1 C19 95.02(12) . .
N2 Cd1 C19 86.87(12) 1_556 .
O1 Cd1 C19 26.97(11) . .
O4 Cd1 C19 115.54(12) 1_655 .
O2 Cd1 C19 26.53(14) . .
O3 Cd1 C19 167.15(13) 1_655 .
O5 S1 O6 118.1(2) . .
O5 S1 N3 107.4(2) . .
O6 S1 N3 108.2(2) . .
O5 S1 C11 107.4(2) . .
O6 S1 C11 107.0(2) . .
N3 S1 C11 108.62(19) . .
C21 S2 C20 99.4(3) . .
N1 C1 C2 123.6(4) . .
N1 C1 H1 118.2 . .
C2 C1 H1 118.2 . .
C1 C2 C3 119.6(4) . .
C1 C2 H2 120.2 . .
C3 C2 H2 120.2 . .
C4 C3 C2 116.7(3) . .
C4 C3 C8 121.7(4) . .
C2 C3 C8 121.6(4) . .
C3 C4 C5 120.3(4) . .
C3 C4 H4 119.9 . .
C5 C4 H4 119.9 . .
N1 C5 C4 123.0(4) . .
N1 C5 H5 118.5 . .
C4 C5 H5 118.5 . .
C9 C8 C7 116.5(3) . .
C9 C8 C3 122.3(3) . .
C7 C8 C3 121.1(3) . .
N2 C6 C7 123.4(4) . .
N2 C6 H6 118.3 . .
C7 C6 H6 118.3 . .
C6 C7 C8 119.1(3) . .
C6 C7 H7 120.5 . .
C8 C7 H7 120.5 . .
C10 C9 C8 120.8(3) . .
C10 C9 H9 119.6 . .
C8 C9 H9 119.6 . .
N2 C10 C9 123.0(4) . .
N2 C10 H10 118.5 . .
C9 C10 H10 118.5 . .
C6 N2 C10 117.1(3) . .
C6 N2 Cd1 121.1(3) . 1_554
C10 N2 Cd1 121.3(3) . 1_554
C122 C11 C161 97.7(9) . .
C122 C11 C162 124.9(10) . .
C161 C11 C162 49.9(7) . .
C122 C11 C121 47.2(8) . .
C161 C11 C121 115.9(6) . .
C162 C11 C121 102.1(7) . .
C122 C11 S1 118.7(7) . .
C161 C11 S1 119.7(5) . .
C162 C11 S1 116.3(7) . .
C121 C11 S1 124.2(4) . .
C131 C121 C11 121.0(7) . .
C131 C121 H121 119.5 . .
C11 C121 H121 119.5 . .
C14 C131 C121 121.9(7) . .
C14 C131 H131 119.0 . .
C121 C131 H131 119.0 . .
C11 C122 C132 119.6(13) . .
C11 C122 H122 120.2 . .
C132 C122 H122 120.2 . .
C14 C132 C122 125.0(14) . .
C14 C132 H132 117.5 . .
C122 C132 H132 117.5 . .
C132 C14 C151 96.8(11) . .
C131 C14 C151 118.9(7) . .
C132 C14 C152 112.7(9) . .
C131 C14 C152 98.0(8) . .
C151 C14 C152 48.2(6) . .
C132 C14 C17 124.7(9) . .
C131 C14 C17 121.2(6) . .
C151 C14 C17 119.8(6) . .
C152 C14 C17 122.6(7) . .
C14 C151 C161 121.1(7) . .
C14 C151 H151 119.5 . .
C161 C151 H151 119.5 . .
C11 C161 C151 121.1(8) . .
C11 C161 H161 119.4 . .
C151 C161 H161 119.4 . .
C162 C152 C14 121.7(12) . .
C162 C152 H152 119.1 . .
C14 C152 H152 119.1 . .
C11 C162 C152 115.9(12) . .
C11 C162 H162 122.1 . .
C152 C162 H162 122.1 . .
C14 C17 H17A 109.5 . .
C14 C17 H17B 109.5 . .
H17A C17 H17B 109.5 . .
C14 C17 H17C 109.5 . .
H17A C17 H17C 109.5 . .
H17B C17 H17C 109.5 . .
N3 C18 C20 110.2(4) . .
N3 C18 C19 113.6(3) . .
C20 C18 C19 106.5(3) . .
N3 C18 H18 108.8 . .
C20 C18 H18 108.8 . .
C19 C18 H18 108.8 . .
O2 C19 O1 123.4(4) . .
O2 C19 C18 118.4(4) . .
O1 C19 C18 118.0(4) . .
O2 C19 Cd1 64.0(2) . .
O1 C19 Cd1 59.5(2) . .
C18 C19 Cd1 171.4(3) . .
C18 C20 S2 113.1(3) . .
C18 C20 H20A 109.0 . .
S2 C20 H20A 109.0 . .
C18 C20 H20B 109.0 . .
S2 C20 H20B 109.0 . .
H20A C20 H20B 107.8 . .
C22 C21 S2 111.7(4) . .
C22 C21 H21A 109.3 . .
S2 C21 H21A 109.3 . .
C22 C21 H21B 109.3 . .
S2 C21 H21B 109.3 . .
H21A C21 H21B 107.9 . .
O4 C22 O3 121.9(5) . .
O4 C22 C21 117.4(6) . .
O3 C22 C21 120.6(6) . .
C1 N1 C5 116.9(3) . .
C1 N1 Cd1 120.2(4) . .
C5 N1 Cd1 122.7(3) . .
C18 N3 S1 124.5(3) . .
C18 N3 H3 117.8 . .
S1 N3 H3 117.8 . .
C19 O1 Cd1 93.5(3) . .
C19 O2 Cd1 89.4(3) . .
C22 O3 Cd1 89.9(4) . 1_455
C22 O4 Cd1 95.0(3) . 1_455
Cd1 O1W H101 110.8 . .
Cd1 O1W H102 110.3 . .
H101 O1W H102 109.6 . .

loop_
_geom_bond_atom_site_label_1
_geom_bond_atom_site_label_2
_geom_bond_distance
_geom_bond_site_symmetry_2
Cd1 O1W 2.272(3) .
Cd1 N1 2.335(3) .
Cd1 N2 2.370(3) 1_556
Cd1 O1 2.371(3) .
Cd1 O4 2.378(3) 1_655
Cd1 O2 2.469(3) .
Cd1 O3 2.486(4) 1_655
Cd1 C19 2.746(4) .
S1 O5 1.423(4) .
S1 O6 1.427(4) .
S1 N3 1.603(3) .
S1 C11 1.760(5) .
S2 C21 1.768(5) .
S2 C20 1.792(5) .
C1 N1 1.322(7) .
C1 C2 1.383(5) .
C1 H1 0.9300 .
C2 C3 1.387(7) .
C2 H2 0.9300 .
C3 C4 1.368(7) .
C3 C8 1.486(4) .
C4 C5 1.386(6) .
C4 H4 0.9300 .
C5 N1 1.332(7) .
C5 H5 0.9300 .
C8 C9 1.378(6) .
C8 C7 1.398(6) .
C6 N2 1.329(5) .
C6 C7 1.390(5) .
C6 H6 0.9300 .
C7 H7 0.9300 .
C9 C10 1.368(5) .
C9 H9 0.9300 .
C10 N2 1.337(5) .
C10 H10 0.9300 .
N2 Cd1 2.370(3) 1_554
C11 C122 1.236(16) .
C11 C161 1.382(9) .
C11 C162 1.383(15) .
C11 C121 1.403(9) .
C121 C131 1.365(11) .
C121 H121 0.9300 .
C131 C14 1.341(10) .
C131 H131 0.9300 .
C122 C132 1.44(2) .
C122 H122 0.9300 .
C132 C14 1.297(19) .
C132 H132 0.9300 .
C14 C151 1.344(10) .
C14 C152 1.504(18) .
C14 C17 1.507(7) .
C151 C161 1.390(11) .
C151 H151 0.9300 .
C161 H161 0.9300 .
C152 C162 1.402(19) .
C152 H152 0.9300 .
C162 H162 0.9300 .
C17 H17A 0.9600 .
C17 H17B 0.9600 .
C17 H17C 0.9600 .
C18 N3 1.446(6) .
C18 C20 1.518(6) .
C18 C19 1.526(6) .
C18 H18 0.9800 .
C19 O2 1.227(6) .
C19 O1 1.248(5) .
C20 H20A 0.9700 .
C20 H20B 0.9700 .
C21 C22 1.501(7) .
C21 H21A 0.9700 .
C21 H21B 0.9700 .
C22 O4 1.244(6) .
C22 O3 1.245(6) .
N3 H3 0.8600 .
O3 Cd1 2.486(4) 1_455
O4 Cd1 2.378(3) 1_455
O1W H101 0.8532 .
O1W H102 0.8522 .

loop_
_geom_hbond_atom_site_label_D
_geom_hbond_atom_site_label_H
_geom_hbond_atom_site_label_A
_geom_hbond_distance_DH
_geom_hbond_distance_HA
_geom_hbond_distance_DA
_geom_hbond_angle_DHA
_geom_hbond_site_symmetry_A
N3 H3 O3 0.86 2.05 2.908(5) 176.1 2_646
O1W H101 O4 0.85 2.03 2.764(4) 143.2 2_656
O1W H102 O1 0.85 1.87 2.711(4) 166.5 2_756

loop_
_geom_torsion_atom_site_label_1
_geom_torsion_atom_site_label_2
_geom_torsion_atom_site_label_3
_geom_torsion_atom_site_label_4
_geom_torsion
_geom_torsion_site_symmetry_1
_geom_torsion_site_symmetry_4
N1 C1 C2 C3 0.9(8) . .
C1 C2 C3 C4 -2.1(8) . .
C1 C2 C3 C8 -179.3(4) . .
C2 C3 C4 C5 1.9(9) . .
C8 C3 C4 C5 179.1(5) . .
C3 C4 C5 N1 -0.4(9) . .
C4 C3 C8 C9 -19.2(9) . .
C2 C3 C8 C9 157.9(7) . .
C4 C3 C8 C7 162.7(7) . .
C2 C3 C8 C7 -20.3(8) . .
N2 C6 C7 C8 -1.2(8) . .
C9 C8 C7 C6 2.7(9) . .
C3 C8 C7 C6 -179.1(5) . .
C7 C8 C9 C10 -3.0(10) . .
C3 C8 C9 C10 178.7(5) . .
C8 C9 C10 N2 2.0(9) . .
C7 C6 N2 C10 0.0(9) . .
C7 C6 N2 Cd1 172.3(4) . 1_554
C9 C10 N2 C6 -0.3(9) . .
C9 C10 N2 Cd1 -172.6(4) . 1_554
O5 S1 C11 C122 179.8(11) . .
O6 S1 C11 C122 52.2(11) . .
N3 S1 C11 C122 -64.4(11) . .
O5 S1 C11 C161 60.6(8) . .
O6 S1 C11 C161 -67.0(8) . .
N3 S1 C11 C161 176.4(8) . .
O5 S1 C11 C162 3.7(9) . .
O6 S1 C11 C162 -124.0(9) . .
N3 S1 C11 C162 119.5(9) . .
O5 S1 C11 C121 -124.5(7) . .
O6 S1 C11 C121 107.9(7) . .
N3 S1 C11 C121 -8.7(8) . .
C122 C11 C121 C131 -76.6(13) . .
C161 C11 C121 C131 -0.8(14) . .
C162 C11 C121 C131 50.2(14) . .
S1 C11 C121 C131 -175.9(8) . .
C11 C121 C131 C14 -1.6(17) . .
C161 C11 C122 C132 -47.9(17) . .
C162 C11 C122 C132 -2(2) . .
C121 C11 C122 C132 70.4(16) . .
S1 C11 C122 C132 -178.0(13) . .
C11 C122 C132 C14 4(3) . .
C122 C132 C14 C131 -81.5(18) . .
C122 C132 C14 C151 44(2) . .
C122 C132 C14 C152 -4(2) . .
C122 C132 C14 C17 177.4(13) . .
C121 C131 C14 C132 70.7(14) . .
C121 C131 C14 C151 2.5(16) . .
C121 C131 C14 C152 -43.7(13) . .
C121 C131 C14 C17 -179.8(9) . .
C132 C14 C151 C161 -41.8(14) . .
C131 C14 C151 C161 -1.0(16) . .
C152 C14 C151 C161 72.7(12) . .
C17 C14 C151 C161 -178.7(10) . .
C122 C11 C161 C151 48.2(15) . .
C162 C11 C161 C151 -81.7(14) . .
C121 C11 C161 C151 2.3(16) . .
S1 C11 C161 C151 177.6(9) . .
C14 C151 C161 C11 -1.5(19) . .
C132 C14 C152 C162 3.0(19) . .
C131 C14 C152 C162 46.7(15) . .
C151 C14 C152 C162 -75.4(14) . .
C17 C14 C152 C162 -178.1(11) . .
C122 C11 C162 C152 2(2) . .
C161 C11 C162 C152 69.6(14) . .
C121 C11 C162 C152 -44.2(15) . .
S1 C11 C162 C152 177.5(10) . .
C14 C152 C162 C11 -2(2) . .
N3 C18 C19 O2 152.1(4) . .
C20 C18 C19 O2 -86.4(5) . .
N3 C18 C19 O1 -32.6(5) . .
C20 C18 C19 O1 88.8(5) . .
O1W Cd1 C19 O2 1.7(3) . .
N1 Cd1 C19 O2 -86.3(3) . .
N2 Cd1 C19 O2 91.8(3) 1_556 .
O1 Cd1 C19 O2 -175.9(4) . .
O4 Cd1 C19 O2 -176.5(2) 1_655 .
O3 Cd1 C19 O2 157.4(5) 1_655 .
O1W Cd1 C19 O1 177.7(2) . .
N1 Cd1 C19 O1 89.6(3) . .
N2 Cd1 C19 O1 -92.3(3) 1_556 .
O4 Cd1 C19 O1 -0.6(3) 1_655 .
O2 Cd1 C19 O1 175.9(4) . .
O3 Cd1 C19 O1 -26.7(8) 1_655 .
N3 C18 C20 S2 -56.6(5) . .
C19 C18 C20 S2 179.8(4) . .
C21 S2 C20 C18 -149.5(5) . .
C20 S2 C21 C22 135.6(5) . .
S2 C21 C22 O4 55.0(7) . .
S2 C21 C22 O3 -122.9(6) . .
C2 C1 N1 C5 0.6(8) . .
C2 C1 N1 Cd1 175.4(3) . .
C4 C5 N1 C1 -0.9(9) . .
C4 C5 N1 Cd1 -175.5(4) . .
O1W Cd1 N1 C1 -35.9(4) . .
O1 Cd1 N1 C1 99.5(4) . .
O4 Cd1 N1 C1 -172.1(5) 1_655 .
O2 Cd1 N1 C1 45.9(5) . .
O3 Cd1 N1 C1 -119.1(4) 1_655 .
C19 Cd1 N1 C1 72.4(5) . .
O1W Cd1 N1 C5 138.5(5) . .
O1 Cd1 N1 C5 -86.1(5) . .
O4 Cd1 N1 C5 2.3(5) 1_655 .
O2 Cd1 N1 C5 -139.6(5) . .
O3 Cd1 N1 C5 55.4(5) 1_655 .
C19 Cd1 N1 C5 -113.1(5) . .
C20 C18 N3 S1 129.6(3) . .
C19 C18 N3 S1 -111.1(4) . .
O5 S1 N3 C18 -154.9(3) . .
O6 S1 N3 C18 -26.5(4) . .
C11 S1 N3 C18 89.3(4) . .
O2 C19 O1 Cd1 4.4(4) . .
C18 C19 O1 Cd1 -170.6(3) . .
O1W Cd1 O1 C19 -3.2(3) . .
N1 Cd1 O1 C19 -92.6(3) . .
N2 Cd1 O1 C19 86.5(3) 1_556 .
O4 Cd1 O1 C19 179.5(2) 1_655 .
O2 Cd1 O1 C19 -2.3(2) . .
O3 Cd1 O1 C19 170.8(3) 1_655 .
O1 C19 O2 Cd1 -4.2(4) . .
C18 C19 O2 Cd1 170.7(3) . .
O1W Cd1 O2 C19 -178.3(3) . .
N1 Cd1 O2 C19 95.5(3) . .
N2 Cd1 O2 C19 -87.0(3) 1_556 .
O1 Cd1 O2 C19 2.3(2) . .
O4 Cd1 O2 C19 5.2(3) 1_655 .
O3 Cd1 O2 C19 -161.3(4) 1_655 .
O4 C22 O3 Cd1 -3.1(6) . 1_455
C21 C22 O3 Cd1 174.7(5) . 1_455
O3 C22 O4 Cd1 3.2(6) . 1_455
C21 C22 O4 Cd1 -174.7(4) . 1_455
